data_2215218
loop_
_publ_author_name
'Harrison, William T. A.'
'Sreevidya, T. V.'
'Narayana, B.'
'Sarojini, B. K.'
'Yathirajan, H. S.'

_publ_section_title
;
 Nevirapininium picrate
;
_journal_coeditor_code LW2026
_journal_issue 9
_journal_name_full 'Acta Crystallographica Section E'
_journal_page_first o3871
_journal_page_last o3871
_journal_paper_doi 10.1107/S1600536807040731
_journal_volume 63
_journal_year 2007
_chemical_formula_iupac 'C15 H15 N4 O +, C6 H2 N3 O7 -'
_chemical_formula_moiety 'C15 H15 N4 O +, C6 H2 N3 O7 -'
_chemical_formula_sum 'C21 H17 N7 O8'
_chemical_formula_weight 495.42
_chemical_name_systematic
;
Nevirapininium picrate
;
_space_group_IT_number 2
_symmetry_cell_setting triclinic
_symmetry_space_group_name_Hall '-P 1'
_symmetry_space_group_name_H-M 'P -1'
_atom_sites_solution_hydrogens 'difmap (N-H) and geom (C-H)'
_atom_sites_solution_primary direct
_atom_sites_solution_secondary difmap
_audit_creation_method SHELXL-97
_cell_angle_alpha 70.7160(10)
_cell_angle_beta 77.9800(10)
_cell_angle_gamma 87.3550(10)
_cell_formula_units_Z 2
_cell_length_a 9.9921(5)
_cell_length_b 10.2126(5)
_cell_length_c 11.5332(6)
_cell_measurement_reflns_used 3856
_cell_measurement_temperature 291(2)
_cell_measurement_theta_max 27.49
_cell_measurement_theta_min 2.34
_cell_volume 1086.19(10)
_computing_cell_refinement 'SAINT (Bruker, 1999)'
_computing_data_collection 'SMART (Bruker, 1999)'
_computing_data_reduction 'SAINT (Bruker, 1999)'
_computing_molecular_graphics 'ORTEP-3 (Farrugia, 1997)'
_computing_publication_material 'SHELXL97 (Sheldrick, 1997)'
_computing_structure_refinement 'SHELXL97 (Sheldrick, 1997)'
_computing_structure_solution 'SHELXS97 (Sheldrick, 1997)'
_diffrn_ambient_temperature 291(2)
_diffrn_measured_fraction_theta_full 0.986
_diffrn_measured_fraction_theta_max 0.986
_diffrn_measurement_device_type 'Bruker SMART 1000 CCD'
_diffrn_measurement_method \w
_diffrn_radiation_monochromator graphite
_diffrn_radiation_source 'fine-focus sealed tube'
_diffrn_radiation_type MoK\a
_diffrn_radiation_wavelength 0.71073
_diffrn_reflns_av_R_equivalents 0.0149
_diffrn_reflns_av_sigmaI/netI 0.0262
_diffrn_reflns_limit_h_max 12
_diffrn_reflns_limit_h_min -12
_diffrn_reflns_limit_k_max 13
_diffrn_reflns_limit_k_min -13
_diffrn_reflns_limit_l_max 14
_diffrn_reflns_limit_l_min -14
_diffrn_reflns_number 8228
_diffrn_reflns_theta_full 27.51
_diffrn_reflns_theta_max 27.51
_diffrn_reflns_theta_min 2.08
_diffrn_standards_decay_% 0
_exptl_absorpt_coefficient_mu 0.120
_exptl_absorpt_correction_T_max 0.972
_exptl_absorpt_correction_T_min 0.955
_exptl_absorpt_correction_type multi-scan
_exptl_absorpt_process_details '(SADABS; Bruker, 1999)'
_exptl_crystal_colour yellow
_exptl_crystal_density_diffrn 1.515
_exptl_crystal_density_method 'not measured'
_exptl_crystal_description block
_exptl_crystal_F_000 512
_exptl_crystal_size_max 0.40
_exptl_crystal_size_mid 0.30
_exptl_crystal_size_min 0.24
_refine_diff_density_max 0.252
_refine_diff_density_min -0.211
_refine_ls_extinction_method none
_refine_ls_goodness_of_fit_ref 1.053
_refine_ls_hydrogen_treatment mixed
_refine_ls_matrix_type full
_refine_ls_number_parameters 333
_refine_ls_number_reflns 4911
_refine_ls_number_restraints 0
_refine_ls_restrained_S_all 1.053
_refine_ls_R_factor_all 0.0612
_refine_ls_R_factor_gt 0.0420
_refine_ls_shift/su_max 0.000
_refine_ls_shift/su_mean 0.000
_refine_ls_structure_factor_coef Fsqd
_refine_ls_weighting_details 'calc w=1/[\s^2^(Fo^2^)+(0.0639P)^2^+0.0965P] where P=(Fo^2^+2Fc^2^)/3'
_refine_ls_weighting_scheme calc
_refine_ls_wR_factor_gt 0.1114
_refine_ls_wR_factor_ref 0.1200
_reflns_number_gt 3575
_reflns_number_total 4911
_reflns_threshold_expression I>2\s(I)
_cod_data_source_file lw2026.cif
_cod_data_source_block I
_cod_original_cell_volume 1086.19(9)
_cod_database_code 2215218
_cod_database_fobs_code 2215218

loop_
_symmetry_equiv_pos_as_xyz
'x, y, z'
'-x, -y, -z'

loop_
_atom_site_type_symbol
_atom_site_label
_atom_site_fract_x
_atom_site_fract_y
_atom_site_fract_z
_atom_site_U_iso_or_equiv
_atom_site_adp_type
_atom_site_calc_flag
_atom_site_refinement_flags
_atom_site_occupancy
C C1 0.30569(18) 1.05420(17) 0.08754(17) 0.0448(4) Uani d . 1
H H1 0.2861 1.1430 0.0909 0.054 Uiso calc R 1
C C2 0.30848(17) 1.03144(17) -0.02357(16) 0.0426(4) Uani d . 1
H H2 0.2879 1.1015 -0.0925 0.051 Uiso calc R 1
C C3 0.34278(16) 0.90120(16) -0.02970(15) 0.0373(4) Uani d . 1
H H3 0.3497 0.8833 -0.1047 0.045 Uiso calc R 1
C C4 0.36700(14) 0.79642(14) 0.07669(13) 0.0300(3) Uani d . 1
C C5 0.35655(14) 0.83030(14) 0.18620(14) 0.0306(3) Uani d . 1
C C6 0.41730(15) 0.66361(15) 0.05906(14) 0.0329(3) Uani d . 1
C C7 0.31537(15) 0.51453(14) 0.27735(13) 0.0310(3) Uani d . 1
C C8 0.30914(15) 0.60597(15) 0.34613(13) 0.0313(3) Uani d . 1
C C9 0.16245(17) 0.44673(17) 0.51808(15) 0.0413(4) Uani d . 1
H H9 0.1121 0.4249 0.5998 0.050 Uiso calc R 1
C C10 0.16491(17) 0.35632(16) 0.45418(15) 0.0409(4) Uani d . 1
H H10 0.1151 0.2730 0.4916 0.049 Uiso calc R 1
C C11 0.24218(16) 0.38812(15) 0.33232(14) 0.0354(3) Uani d . 1
C C12 0.2488(2) 0.28451(18) 0.26464(17) 0.0516(5) Uani d . 1
H H12A 0.2239 0.3280 0.1848 0.077 Uiso calc R 1
H H12B 0.1865 0.2082 0.3138 0.077 Uiso calc R 1
H H12C 0.3402 0.2510 0.2520 0.077 Uiso calc R 1
C C13 0.40744(19) 0.79138(17) 0.39300(15) 0.0436(4) Uani d . 1
H H13 0.3329 0.8414 0.4286 0.052 Uiso calc R 1
C C14 0.4982(2) 0.7114(2) 0.47783(19) 0.0604(5) Uani d . 1
H H14A 0.5339 0.6250 0.4675 0.072 Uiso calc R 1
H H14B 0.4787 0.7122 0.5636 0.072 Uiso calc R 1
C C15 0.5491(2) 0.8434(3) 0.3756(2) 0.0744(7) Uani d . 1
H H15A 0.5606 0.9242 0.3995 0.089 Uiso calc R 1
H H15B 0.6157 0.8370 0.3034 0.089 Uiso calc R 1
N N1 0.32925(14) 0.95717(13) 0.19133(13) 0.0408(3) Uani d . 1
N N2 0.38048(13) 0.73279(12) 0.30040(11) 0.0342(3) Uani d . 1
N N3 0.40003(14) 0.54343(13) 0.15722(12) 0.0355(3) Uani d . 1
H H3N 0.4310(18) 0.4702(19) 0.1367(16) 0.043 Uiso d . 1
N N4 0.23304(13) 0.56827(14) 0.46307(12) 0.0362(3) Uani d . 1
H H4N 0.2240(18) 0.6221(19) 0.5097(17) 0.043 Uiso d . 1
O O1 0.47388(13) 0.66345(12) -0.04642(10) 0.0478(3) Uani d . 1
C C21 0.14876(16) 0.71482(16) 0.73045(14) 0.0356(3) Uani d . 1
C C22 0.09458(16) 0.83633(15) 0.76164(14) 0.0354(3) Uani d . 1
C C23 0.05246(16) 0.84102(16) 0.88013(15) 0.0373(4) Uani d . 1
H H23 0.0128 0.9201 0.8940 0.045 Uiso calc R 1
C C24 0.07029(16) 0.72442(16) 0.98010(14) 0.0361(3) Uani d . 1
C C25 0.13314(16) 0.60842(16) 0.95952(15) 0.0356(3) Uani d . 1
H H25 0.1474 0.5326 1.0271 0.043 Uiso calc R 1
C C26 0.17471(15) 0.60485(15) 0.83888(15) 0.0346(3) Uani d . 1
N N11 0.08437(17) 0.96236(14) 0.65664(14) 0.0460(4) Uani d . 1
N N12 0.02625(15) 0.72525(16) 1.10704(14) 0.0450(3) Uani d . 1
N N13 0.24590(15) 0.48166(14) 0.82482(14) 0.0432(3) Uani d . 1
O O11 0.16134(14) 0.71111(13) 0.62164(11) 0.0528(3) Uani d . 1
O O12 0.18419(18) 0.99914(15) 0.57137(15) 0.0781(5) Uani d . 1
O O13 -0.02037(18) 1.02612(18) 0.65992(16) 0.0875(6) Uani d . 1
O O14 0.04083(15) 0.61899(16) 1.19367(11) 0.0602(4) Uani d . 1
O O15 -0.02505(17) 0.83064(15) 1.12454(13) 0.0670(4) Uani d . 1
O O16 0.24491(16) 0.38042(13) 0.91924(13) 0.0620(4) Uani d . 1
O O17 0.30523(17) 0.48267(15) 0.72064(13) 0.0704(4) Uani d . 1

loop_
_atom_site_aniso_label
_atom_site_aniso_U_11
_atom_site_aniso_U_22
_atom_site_aniso_U_33
_atom_site_aniso_U_12
_atom_site_aniso_U_13
_atom_site_aniso_U_23
C1 0.0555(10) 0.0274(8) 0.0513(10) 0.0056(7) -0.0086(8) -0.0145(7)
C2 0.0482(9) 0.0314(8) 0.0428(9) 0.0041(7) -0.0092(7) -0.0057(7)
C3 0.0422(8) 0.0363(8) 0.0331(8) -0.0014(6) -0.0067(7) -0.0114(7)
C4 0.0326(7) 0.0267(7) 0.0297(7) -0.0021(5) -0.0026(6) -0.0100(6)
C5 0.0312(7) 0.0278(7) 0.0327(8) -0.0010(5) -0.0037(6) -0.0112(6)
C6 0.0379(8) 0.0298(7) 0.0309(8) 0.0009(6) -0.0038(6) -0.0117(6)
C7 0.0381(8) 0.0268(7) 0.0288(7) 0.0045(6) -0.0078(6) -0.0098(6)
C8 0.0363(7) 0.0288(7) 0.0294(7) 0.0038(6) -0.0078(6) -0.0103(6)
C9 0.0469(9) 0.0410(9) 0.0300(8) -0.0010(7) -0.0010(7) -0.0074(7)
C10 0.0488(9) 0.0312(8) 0.0372(9) -0.0027(7) -0.0045(7) -0.0063(7)
C11 0.0442(8) 0.0278(7) 0.0345(8) 0.0023(6) -0.0101(7) -0.0094(6)
C12 0.0739(12) 0.0345(9) 0.0462(10) -0.0101(8) -0.0026(9) -0.0174(8)
C13 0.0577(10) 0.0426(9) 0.0363(9) -0.0056(7) -0.0103(8) -0.0192(7)
C14 0.0669(13) 0.0731(14) 0.0477(11) -0.0071(10) -0.0223(10) -0.0210(10)
C15 0.0817(15) 0.0929(17) 0.0526(12) -0.0393(13) -0.0131(11) -0.0242(12)
N1 0.0524(8) 0.0301(7) 0.0415(8) 0.0026(6) -0.0071(6) -0.0154(6)
N2 0.0445(7) 0.0297(6) 0.0304(7) -0.0012(5) -0.0082(5) -0.0121(5)
N3 0.0476(7) 0.0256(6) 0.0321(7) 0.0034(5) -0.0009(6) -0.0127(5)
N4 0.0456(7) 0.0342(7) 0.0297(7) 0.0019(6) -0.0036(6) -0.0142(6)
O1 0.0695(8) 0.0366(6) 0.0324(6) 0.0056(5) 0.0036(6) -0.0139(5)
C21 0.0413(8) 0.0334(8) 0.0318(8) 0.0001(6) -0.0045(6) -0.0122(6)
C22 0.0437(8) 0.0275(7) 0.0341(8) -0.0004(6) -0.0097(7) -0.0078(6)
C23 0.0430(8) 0.0322(8) 0.0405(9) 0.0028(6) -0.0090(7) -0.0169(7)
C24 0.0402(8) 0.0380(8) 0.0313(8) -0.0019(6) -0.0060(6) -0.0134(7)
C25 0.0395(8) 0.0335(8) 0.0323(8) -0.0013(6) -0.0091(6) -0.0077(6)
C26 0.0391(8) 0.0296(7) 0.0354(8) 0.0020(6) -0.0074(6) -0.0114(6)
N11 0.0612(9) 0.0333(7) 0.0423(8) 0.0015(7) -0.0130(7) -0.0095(6)
N12 0.0475(8) 0.0534(9) 0.0376(8) 0.0016(7) -0.0078(6) -0.0203(7)
N13 0.0508(8) 0.0354(7) 0.0445(8) 0.0080(6) -0.0110(7) -0.0148(6)
O11 0.0816(9) 0.0462(7) 0.0326(6) 0.0143(6) -0.0118(6) -0.0172(5)
O12 0.0899(11) 0.0531(9) 0.0639(10) -0.0085(8) 0.0036(8) 0.0066(7)
O13 0.0858(12) 0.0721(11) 0.0801(12) 0.0331(9) -0.0187(9) 0.0045(9)
O14 0.0723(9) 0.0698(9) 0.0320(7) 0.0122(7) -0.0091(6) -0.0107(6)
O15 0.0913(11) 0.0638(9) 0.0536(8) 0.0143(8) -0.0067(8) -0.0359(7)
O16 0.0835(10) 0.0364(7) 0.0571(8) 0.0168(6) -0.0146(7) -0.0054(6)
O17 0.0959(11) 0.0658(9) 0.0487(8) 0.0363(8) -0.0084(8) -0.0262(7)

loop_
_atom_type_symbol
_atom_type_description
_atom_type_scat_dispersion_real
_atom_type_scat_dispersion_imag
_atom_type_scat_source
C C 0.0033 0.0016 'International Tables Vol C Tables 4.2.6.8 and 6.1.1.4'
H H 0.0000 0.0000 'International Tables Vol C Tables 4.2.6.8 and 6.1.1.4'
N N 0.0061 0.0033 'International Tables Vol C Tables 4.2.6.8 and 6.1.1.4'
O O 0.0106 0.0060 'International Tables Vol C Tables 4.2.6.8 and 6.1.1.4'

loop_
_geom_angle_atom_site_label_1
_geom_angle_atom_site_label_2
_geom_angle_atom_site_label_3
_geom_angle
N1 C1 C2 124.23(14)
N1 C1 H1 117.9
C2 C1 H1 117.9
C1 C2 C3 117.77(16)
C1 C2 H2 121.1
C3 C2 H2 121.1
C2 C3 C4 119.89(15)
C2 C3 H3 120.1
C4 C3 H3 120.1
C3 C4 C5 117.31(13)
C3 C4 C6 116.49(13)
C5 C4 C6 125.80(14)
N1 C5 C4 123.08(14)
N1 C5 N2 114.28(13)
C4 C5 N2 122.58(12)
O1 C6 N3 120.04(13)
O1 C6 C4 119.18(13)
N3 C6 C4 120.77(13)
C11 C7 C8 119.18(13)
C11 C7 N3 119.24(12)
C8 C7 N3 121.48(13)
N4 C8 N2 118.15(12)
N4 C8 C7 118.47(13)
N2 C8 C7 123.36(13)
N4 C9 C10 119.90(14)
N4 C9 H9 120.1
C10 C9 H9 120.1
C9 C10 C11 120.04(14)
C9 C10 H10 120.0
C11 C10 H10 120.0
C10 C11 C7 119.08(14)
C10 C11 C12 119.49(14)
C7 C11 C12 121.41(14)
C11 C12 H12A 109.5
C11 C12 H12B 109.5
H12A C12 H12B 109.5
C11 C12 H12C 109.5
H12A C12 H12C 109.5
H12B C12 H12C 109.5
N2 C13 C15 116.94(15)
N2 C13 C14 116.71(15)
C15 C13 C14 60.23(14)
N2 C13 H13 117.0
C15 C13 H13 117.0
C14 C13 H13 117.0
C13 C14 C15 59.74(14)
C13 C14 H14A 117.8
C15 C14 H14A 117.8
C13 C14 H14B 117.8
C15 C14 H14B 117.8
H14A C14 H14B 114.9
C13 C15 C14 60.03(13)
C13 C15 H15A 117.8
C14 C15 H15A 117.8
C13 C15 H15B 117.8
C14 C15 H15B 117.8
H15A C15 H15B 114.9
C5 N1 C1 117.62(14)
C8 N2 C5 117.84(12)
C8 N2 C13 116.95(12)
C5 N2 C13 115.85(12)
C6 N3 C7 129.12(13)
C6 N3 H3N 113.9(11)
C7 N3 H3N 115.4(11)
C8 N4 C9 123.33(13)
C8 N4 H4N 122.4(12)
C9 N4 H4N 114.3(12)
O11 C21 C26 127.20(14)
O11 C21 C22 120.70(15)
C26 C21 C22 111.99(13)
C23 C22 C21 125.00(14)
C23 C22 N11 118.07(14)
C21 C22 N11 116.93(13)
C22 C23 C24 118.30(14)
C22 C23 H23 120.9
C24 C23 H23 120.9
C25 C24 C23 120.94(14)
C25 C24 N12 119.15(15)
C23 C24 N12 119.89(14)
C26 C25 C24 120.10(15)
C26 C25 H25 120.0
C24 C25 H25 120.0
C25 C26 C21 122.93(14)
C25 C26 N13 116.69(14)
C21 C26 N13 120.37(13)
O13 N11 O12 123.37(17)
O13 N11 C22 118.84(15)
O12 N11 C22 117.77(16)
O15 N12 O14 122.93(15)
O15 N12 C24 118.83(15)
O14 N12 C24 118.24(14)
O17 N13 O16 122.36(14)
O17 N13 C26 119.31(14)
O16 N13 C26 118.33(14)

loop_
_geom_bond_atom_site_label_1
_geom_bond_atom_site_label_2
_geom_bond_distance
C1 N1 1.335(2)
C1 C2 1.370(2)
C1 H1 0.9300
C2 C3 1.379(2)
C2 H2 0.9300
C3 C4 1.393(2)
C3 H3 0.9300
C4 C5 1.399(2)
C4 C6 1.4867(19)
C5 N1 1.3296(18)
C5 N2 1.4236(19)
C6 O1 1.2305(17)
C6 N3 1.3559(19)
C7 C11 1.399(2)
C7 C8 1.4030(19)
C7 N3 1.4097(18)
C8 N4 1.3425(19)
C8 N2 1.3933(18)
C9 N4 1.347(2)
C9 C10 1.355(2)
C9 H9 0.9300
C10 C11 1.395(2)
C10 H10 0.9300
C11 C12 1.500(2)
C12 H12A 0.9600
C12 H12B 0.9600
C12 H12C 0.9600
C13 N2 1.4587(19)
C13 C15 1.486(3)
C13 C14 1.490(3)
C13 H13 0.9800
C14 C15 1.493(3)
C14 H14A 0.9700
C14 H14B 0.9700
C15 H15A 0.9700
C15 H15B 0.9700
N3 H3N 0.881(19)
N4 H4N 0.878(19)
C21 O11 1.2480(18)
C21 C26 1.440(2)
C21 C22 1.454(2)
C22 C23 1.360(2)
C22 N11 1.464(2)
C23 C24 1.392(2)
C23 H23 0.9300
C24 C25 1.382(2)
C24 N12 1.441(2)
C25 C26 1.379(2)
C25 H25 0.9300
C26 N13 1.4557(19)
N11 O13 1.207(2)
N11 O12 1.219(2)
N12 O15 1.2294(19)
N12 O14 1.2357(19)
N13 O17 1.2211(18)
N13 O16 1.2278(18)

loop_
_geom_hbond_atom_site_label_D
_geom_hbond_atom_site_label_H
_geom_hbond_atom_site_label_A
_geom_hbond_site_symmetry_A
_geom_hbond_distance_DH
_geom_hbond_distance_HA
_geom_hbond_distance_DA
_geom_hbond_angle_DHA
N3 H3N O1 2_665 0.881(19) 2.063(19) 2.9242(17) 165.4(16)
N4 H4N O11 . 0.878(19) 1.808(19) 2.6656(17) 164.9(17)
C9 H9 O14 2_567 0.93 2.46 3.386(2) 174
C23 H23 O15 2_577 0.93 2.49 3.335(2) 151

loop_
_geom_torsion_atom_site_label_1
_geom_torsion_atom_site_label_2
_geom_torsion_atom_site_label_3
_geom_torsion_atom_site_label_4
_geom_torsion
N1 C1 C2 C3 -2.5(3)
C1 C2 C3 C4 2.9(2)
C2 C3 C4 C5 -0.8(2)
C2 C3 C4 C6 -173.88(14)
C3 C4 C5 N1 -2.2(2)
C6 C4 C5 N1 170.24(14)
C3 C4 C5 N2 -179.24(13)
C6 C4 C5 N2 -6.8(2)
C3 C4 C6 O1 22.0(2)
C5 C4 C6 O1 -150.49(15)
C3 C4 C6 N3 -157.26(14)
C5 C4 C6 N3 30.3(2)
C11 C7 C8 N4 0.2(2)
N3 C7 C8 N4 -175.92(14)
C11 C7 C8 N2 178.69(14)
N3 C7 C8 N2 2.5(2)
N4 C9 C10 C11 1.0(3)
C9 C10 C11 C7 -0.6(3)
C9 C10 C11 C12 177.43(17)
C8 C7 C11 C10 0.0(2)
N3 C7 C11 C10 176.22(15)
C8 C7 C11 C12 -178.01(16)
N3 C7 C11 C12 -1.8(2)
N2 C13 C14 C15 107.25(18)
N2 C13 C15 C14 -106.86(18)
C4 C5 N1 C1 2.7(2)
N2 C5 N1 C1 180.00(14)
C2 C1 N1 C5 -0.3(3)
N4 C8 N2 C5 -124.09(15)
C7 C8 N2 C5 57.4(2)
N4 C8 N2 C13 21.2(2)
C7 C8 N2 C13 -157.30(15)
N1 C5 N2 C8 130.07(13)
C4 C5 N2 C8 -52.61(19)
N1 C5 N2 C13 -15.56(19)
C4 C5 N2 C13 161.75(14)
C15 C13 N2 C8 132.73(18)
C14 C13 N2 C8 64.3(2)
C15 C13 N2 C5 -81.3(2)
C14 C13 N2 C5 -149.74(15)
O1 C6 N3 C7 -165.46(15)
C4 C6 N3 C7 13.8(2)
C11 C7 N3 C6 138.44(16)
C8 C7 N3 C6 -45.4(2)
N2 C8 N4 C9 -178.36(15)
C7 C8 N4 C9 0.2(2)
C10 C9 N4 C8 -0.8(3)
O11 C21 C22 C23 166.67(16)
C26 C21 C22 C23 -9.7(2)
O11 C21 C22 N11 -13.0(2)
C26 C21 C22 N11 170.67(13)
C21 C22 C23 C24 4.5(2)
N11 C22 C23 C24 -175.84(14)
C22 C23 C24 C25 2.1(2)
C22 C23 C24 N12 -179.67(14)
C23 C24 C25 C26 -2.4(2)
N12 C24 C25 C26 179.29(14)
C24 C25 C26 C21 -3.8(2)
C24 C25 C26 N13 177.17(13)
O11 C21 C26 C25 -166.96(16)
C22 C21 C26 C25 9.1(2)
O11 C21 C26 N13 12.1(3)
C22 C21 C26 N13 -171.83(13)
C23 C22 N11 O13 -46.4(2)
C21 C22 N11 O13 133.22(18)
C23 C22 N11 O12 131.86(18)
C21 C22 N11 O12 -48.5(2)
C25 C24 N12 O15 177.36(15)
C23 C24 N12 O15 -0.9(2)
C25 C24 N12 O14 -3.3(2)
C23 C24 N12 O14 178.44(15)
C25 C26 N13 O17 -167.53(16)
C21 C26 N13 O17 13.4(2)
C25 C26 N13 O16 11.8(2)
C21 C26 N13 O16 -167.29(15)
